data_2231739
loop_
_publ_author_name
'Najafi, Ezzatollah'
'Amini, Mostafa M.'
'Ng, Seik Weng'

_publ_section_title
;
 4-(Dimethylamino)pyridinium
 tetrachlorido(quinoline-2-carboxylato-\k^2^<i>N</i>,<i>O</i>)stannate(IV)
;
_journal_coeditor_code XU5284
_journal_issue 9
_journal_name_full 'Acta Crystallographica Section E'
_journal_page_first m1224
_journal_paper_doi 10.1107/S1600536811031473
_journal_volume 67
_journal_year 2011
_chemical_formula_iupac '(C7 H11 N2) [Sn Cl4 (C10 H6 N O2)]'
_chemical_formula_moiety 'C7 H11 N2 +, C10 H6 Cl4 N O2 Sn -'
_chemical_formula_sum 'C17 H17 Cl4 N3 O2 Sn'
_chemical_formula_weight 555.83
_chemical_name_systematic
;
4-(Dimethylamino)pyridinium
tetrachlorido(quinoline-2-carboxylato-\k^2^<i>N</i>,<i>O</i>)stannate(IV)
;
_space_group_IT_number 2
_symmetry_cell_setting triclinic
_symmetry_space_group_name_Hall '-P 1'
_symmetry_space_group_name_H-M 'P -1'
_atom_sites_solution_hydrogens geom
_atom_sites_solution_primary direct
_atom_sites_solution_secondary difmap
_audit_creation_method SHELXL-97
_cell_angle_alpha 96.721(3)
_cell_angle_beta 91.924(3)
_cell_angle_gamma 108.038(4)
_cell_formula_units_Z 2
_cell_length_a 8.6681(3)
_cell_length_b 8.8407(4)
_cell_length_c 14.4447(5)
_cell_measurement_reflns_used 5833
_cell_measurement_temperature 100(2)
_cell_measurement_theta_max 29.22
_cell_measurement_theta_min 2.44
_cell_volume 1042.43(7)
_computing_cell_refinement 'CrysAlis PRO (Agilent, 2010)'
_computing_data_collection 'CrysAlis PRO (Agilent, 2010)'
_computing_data_reduction 'CrysAlis PRO (Agilent, 2010)'
_computing_molecular_graphics 'X-SEED (Barbour, 2001)'
_computing_publication_material 'publCIF (Westrip, 2010)'
_computing_structure_refinement 'SHELXL97 (Sheldrick, 2008)'
_computing_structure_solution 'SHELXS97 (Sheldrick, 2008)'
_diffrn_ambient_temperature 100(2)
_diffrn_detector_area_resol_mean 10.4041
_diffrn_measured_fraction_theta_full 0.960
_diffrn_measured_fraction_theta_max 0.960
_diffrn_measurement_device_type 'Agilent SuperNova Dual diffractometer with an Atlas detector'
_diffrn_measurement_method \w
_diffrn_radiation_monochromator Mirror
_diffrn_radiation_source 'SuperNova (Mo) X-ray Source'
_diffrn_radiation_type MoK\a
_diffrn_radiation_wavelength 0.71073
_diffrn_reflns_av_R_equivalents 0.0215
_diffrn_reflns_av_sigmaI/netI 0.0361
_diffrn_reflns_limit_h_max 11
_diffrn_reflns_limit_h_min -8
_diffrn_reflns_limit_k_max 11
_diffrn_reflns_limit_k_min -11
_diffrn_reflns_limit_l_max 18
_diffrn_reflns_limit_l_min -18
_diffrn_reflns_number 8056
_diffrn_reflns_theta_full 27.50
_diffrn_reflns_theta_max 27.50
_diffrn_reflns_theta_min 2.48
_diffrn_standards_decay_% 0
_diffrn_standards_interval_count 0
_diffrn_standards_interval_time 0
_diffrn_standards_number 0
_exptl_absorpt_coefficient_mu 1.756
_exptl_absorpt_correction_T_max 0.8440
_exptl_absorpt_correction_T_min 0.6209
_exptl_absorpt_correction_type multi-scan
_exptl_absorpt_process_details '(CrysAlis PRO; Agilent, 2010)'
_exptl_crystal_colour colorless
_exptl_crystal_density_diffrn 1.771
_exptl_crystal_density_method 'not measured'
_exptl_crystal_description block
_exptl_crystal_F_000 548
_exptl_crystal_size_max 0.30
_exptl_crystal_size_mid 0.20
_exptl_crystal_size_min 0.10
_refine_diff_density_max 0.520
_refine_diff_density_min -0.493
_refine_ls_extinction_method none
_refine_ls_goodness_of_fit_ref 1.056
_refine_ls_hydrogen_treatment mixed
_refine_ls_matrix_type full
_refine_ls_number_parameters 250
_refine_ls_number_reflns 4610
_refine_ls_number_restraints 1
_refine_ls_restrained_S_all 1.056
_refine_ls_R_factor_all 0.0273
_refine_ls_R_factor_gt 0.0212
_refine_ls_shift/su_max 0.001
_refine_ls_shift/su_mean 0.001
_refine_ls_structure_factor_coef Fsqd
_refine_ls_weighting_details 'calc w=1/[\s^2^(Fo^2^)+(0.0181P)^2^+0.1270P] where P=(Fo^2^+2Fc^2^)/3'
_refine_ls_weighting_scheme calc
_refine_ls_wR_factor_gt 0.0451
_refine_ls_wR_factor_ref 0.0473
_reflns_number_gt 4202
_reflns_number_total 4610
_reflns_threshold_expression I>2\s(I)
_cod_data_source_file xu5284.cif
_cod_data_source_block I
_cod_database_code 2231739
_cod_database_fobs_code 2231739

loop_
_symmetry_equiv_pos_as_xyz
'x, y, z'
'-x, -y, -z'

loop_
_atom_site_type_symbol
_atom_site_label
_atom_site_fract_x
_atom_site_fract_y
_atom_site_fract_z
_atom_site_U_iso_or_equiv
_atom_site_adp_type
_atom_site_calc_flag
_atom_site_refinement_flags
_atom_site_occupancy
_atom_site_symmetry_multiplicity
Sn Sn1 0.361135(16) 0.258730(15) 0.271428(9) 0.01232(5) Uani d . 1 1
Cl Cl1 0.16903(6) 0.37830(6) 0.33361(4) 0.02211(12) Uani d . 1 1
Cl Cl2 0.13953(6) 0.04597(6) 0.18599(3) 0.01824(11) Uani d . 1 1
Cl Cl3 0.41373(6) 0.41174(6) 0.14341(4) 0.02133(11) Uani d . 1 1
Cl Cl4 0.58090(6) 0.44245(6) 0.37084(4) 0.02246(12) Uani d . 1 1
O O1 0.51697(17) 0.14313(16) 0.21142(9) 0.0165(3) Uani d . 1 1
O O2 0.57573(18) -0.08559(17) 0.19327(10) 0.0207(3) Uani d . 1 1
N N1 0.36250(19) 0.06808(18) 0.36458(10) 0.0124(3) Uani d . 1 1
N N2 1.0685(2) 0.3405(2) -0.12106(11) 0.0173(4) Uani d . 1 1
N N3 0.7058(2) 0.2281(2) 0.05939(12) 0.0203(4) Uani d D 1 1
H H3 0.629(2) 0.206(3) 0.0979(13) 0.024(6) Uiso d D 1 1
C C1 0.2921(2) 0.0400(2) 0.44784(13) 0.0134(4) Uani d . 1 1
C C2 0.2404(2) 0.1582(2) 0.49972(13) 0.0173(4) Uani d . 1 1
H H2 0.2535 0.2582 0.4777 0.021 Uiso calc R 1 1
C C3 0.1712(3) 0.1279(3) 0.58221(14) 0.0203(5) Uani d . 1 1
H H3A 0.1369 0.2080 0.6172 0.024 Uiso calc R 1 1
C C4 0.1499(3) -0.0194(3) 0.61614(14) 0.0219(5) Uani d . 1 1
H H4 0.0987 -0.0389 0.6726 0.026 Uiso calc R 1 1
C C5 0.2022(2) -0.1341(3) 0.56843(14) 0.0194(5) Uani d . 1 1
H H5 0.1888 -0.2327 0.5923 0.023 Uiso calc R 1 1
C C6 0.2768(2) -0.1071(2) 0.48305(13) 0.0158(4) Uani d . 1 1
C C7 0.3379(2) -0.2201(2) 0.43302(14) 0.0172(4) Uani d . 1 1
H H7 0.3269 -0.3199 0.4550 0.021 Uiso calc R 1 1
C C8 0.4130(2) -0.1860(2) 0.35297(13) 0.0164(4) Uani d . 1 1
H H8 0.4577 -0.2598 0.3196 0.020 Uiso calc R 1 1
C C9 0.4230(2) -0.0400(2) 0.32101(13) 0.0133(4) Uani d . 1 1
C C10 0.5114(2) 0.0037(2) 0.23433(13) 0.0145(4) Uani d . 1 1
C C11 0.9504(2) 0.3054(2) -0.06169(13) 0.0143(4) Uani d . 1 1
C C12 0.9714(3) 0.2416(2) 0.02178(14) 0.0184(4) Uani d . 1 1
H H12 1.0717 0.2248 0.0375 0.022 Uiso calc R 1 1
C C13 0.8486(3) 0.2047(2) 0.07897(14) 0.0205(5) Uani d . 1 1
H H13 0.8638 0.1612 0.1344 0.025 Uiso calc R 1 1
C C14 0.6811(3) 0.2898(2) -0.01880(14) 0.0199(5) Uani d . 1 1
H H14 0.5797 0.3062 -0.0316 0.024 Uiso calc R 1 1
C C15 0.7983(2) 0.3288(2) -0.07943(14) 0.0166(4) Uani d . 1 1
H H15 0.7784 0.3720 -0.1341 0.020 Uiso calc R 1 1
C C16 1.2127(3) 0.2906(3) -0.10898(16) 0.0242(5) Uani d . 1 1
H H16A 1.2761 0.3488 -0.0511 0.036 Uiso calc R 1 1
H H16B 1.2794 0.3146 -0.1621 0.036 Uiso calc R 1 1
H H16C 1.1793 0.1750 -0.1057 0.036 Uiso calc R 1 1
C C17 1.0413(3) 0.3978(3) -0.20898(14) 0.0258(5) Uani d . 1 1
H H17A 0.9928 0.4840 -0.1971 0.039 Uiso calc R 1 1
H H17B 0.9676 0.3091 -0.2522 0.039 Uiso calc R 1 1
H H17C 1.1454 0.4388 -0.2367 0.039 Uiso calc R 1 1

loop_
_atom_site_aniso_label
_atom_site_aniso_U_11
_atom_site_aniso_U_22
_atom_site_aniso_U_33
_atom_site_aniso_U_12
_atom_site_aniso_U_13
_atom_site_aniso_U_23
Sn1 0.01240(7) 0.01035(8) 0.01461(8) 0.00357(6) 0.00258(5) 0.00280(5)
Cl1 0.0238(3) 0.0179(3) 0.0275(3) 0.0104(2) 0.0071(2) 0.0023(2)
Cl2 0.0183(3) 0.0146(2) 0.0197(2) 0.0034(2) -0.0038(2) 0.00033(19)
Cl3 0.0229(3) 0.0214(3) 0.0235(3) 0.0086(2) 0.0061(2) 0.0125(2)
Cl4 0.0208(3) 0.0168(3) 0.0243(3) -0.0010(2) -0.0032(2) 0.0012(2)
O1 0.0185(7) 0.0168(7) 0.0173(7) 0.0084(6) 0.0074(6) 0.0045(6)
O2 0.0244(8) 0.0229(8) 0.0197(8) 0.0145(7) 0.0054(6) 0.0025(6)
N1 0.0110(8) 0.0117(8) 0.0134(8) 0.0021(7) 0.0000(7) 0.0015(6)
N2 0.0155(9) 0.0163(9) 0.0181(9) 0.0026(7) 0.0042(7) 0.0005(7)
N3 0.0200(10) 0.0245(10) 0.0175(9) 0.0072(8) 0.0089(8) 0.0042(7)
C1 0.0110(9) 0.0149(10) 0.0122(9) 0.0010(8) -0.0007(8) 0.0027(8)
C2 0.0167(10) 0.0170(11) 0.0171(10) 0.0039(9) -0.0004(8) 0.0024(8)
C3 0.0164(11) 0.0256(12) 0.0177(10) 0.0062(9) 0.0013(9) -0.0013(9)
C4 0.0159(11) 0.0329(13) 0.0134(10) 0.0027(10) 0.0022(8) 0.0030(9)
C5 0.0159(10) 0.0194(11) 0.0183(10) -0.0027(9) -0.0010(9) 0.0075(9)
C6 0.0126(10) 0.0164(10) 0.0155(10) 0.0006(8) -0.0029(8) 0.0032(8)
C7 0.0187(11) 0.0117(10) 0.0187(10) 0.0012(9) -0.0048(9) 0.0034(8)
C8 0.0166(10) 0.0146(10) 0.0169(10) 0.0052(9) -0.0034(8) -0.0013(8)
C9 0.0113(9) 0.0139(10) 0.0136(10) 0.0033(8) -0.0012(8) 0.0003(8)
C10 0.0120(10) 0.0171(10) 0.0136(10) 0.0039(8) -0.0016(8) 0.0019(8)
C11 0.0157(10) 0.0098(9) 0.0154(10) 0.0021(8) 0.0023(8) -0.0022(7)
C12 0.0170(10) 0.0204(11) 0.0193(10) 0.0084(9) 0.0006(9) 0.0020(8)
C13 0.0245(12) 0.0204(11) 0.0179(10) 0.0077(10) 0.0017(9) 0.0062(8)
C14 0.0178(11) 0.0230(12) 0.0198(11) 0.0096(9) 0.0000(9) -0.0020(9)
C15 0.0195(11) 0.0174(10) 0.0143(10) 0.0086(9) -0.0002(8) 0.0002(8)
C16 0.0132(10) 0.0261(12) 0.0317(12) 0.0054(9) 0.0070(9) -0.0015(10)
C17 0.0333(13) 0.0236(12) 0.0204(11) 0.0065(10) 0.0118(10) 0.0068(9)

loop_
_atom_type_symbol
_atom_type_description
_atom_type_scat_dispersion_real
_atom_type_scat_dispersion_imag
_atom_type_scat_source
C C 0.0033 0.0016 'International Tables Vol C Tables 4.2.6.8 and 6.1.1.4'
H H 0.0000 0.0000 'International Tables Vol C Tables 4.2.6.8 and 6.1.1.4'
N N 0.0061 0.0033 'International Tables Vol C Tables 4.2.6.8 and 6.1.1.4'
O O 0.0106 0.0060 'International Tables Vol C Tables 4.2.6.8 and 6.1.1.4'
Cl Cl 0.1484 0.1585 'International Tables Vol C Tables 4.2.6.8 and 6.1.1.4'
Sn Sn -0.6537 1.4246 'International Tables Vol C Tables 4.2.6.8 and 6.1.1.4'

loop_
_geom_angle_atom_site_label_1
_geom_angle_atom_site_label_2
_geom_angle_atom_site_label_3
_geom_angle
O1 Sn1 N1 75.24(5)
O1 Sn1 Cl1 176.27(4)
N1 Sn1 Cl1 104.74(4)
O1 Sn1 Cl4 90.93(4)
N1 Sn1 Cl4 88.46(4)
Cl1 Sn1 Cl4 92.797(19)
O1 Sn1 Cl3 85.08(4)
N1 Sn1 Cl3 160.21(4)
Cl1 Sn1 Cl3 94.762(18)
Cl4 Sn1 Cl3 93.991(19)
O1 Sn1 Cl2 87.29(4)
N1 Sn1 Cl2 83.40(4)
Cl1 Sn1 Cl2 89.002(18)
Cl4 Sn1 Cl2 171.852(17)
Cl3 Sn1 Cl2 93.779(18)
C10 O1 Sn1 118.81(12)
C9 N1 C1 119.22(16)
C9 N1 Sn1 110.22(12)
C1 N1 Sn1 129.82(13)
C11 N2 C17 120.69(18)
C11 N2 C16 120.42(17)
C17 N2 C16 117.65(17)
C13 N3 C14 120.35(18)
C13 N3 H3 120.3(15)
C14 N3 H3 119.4(15)
N1 C1 C2 120.50(17)
N1 C1 C6 119.72(17)
C2 C1 C6 119.74(17)
C3 C2 C1 119.50(19)
C3 C2 H2 120.2
C1 C2 H2 120.2
C2 C3 C4 121.3(2)
C2 C3 H3A 119.3
C4 C3 H3A 119.3
C5 C4 C3 120.29(19)
C5 C4 H4 119.9
C3 C4 H4 119.9
C4 C5 C6 120.34(19)
C4 C5 H5 119.8
C6 C5 H5 119.8
C7 C6 C1 119.00(17)
C7 C6 C5 122.27(19)
C1 C6 C5 118.72(19)
C8 C7 C6 119.87(18)
C8 C7 H7 120.1
C6 C7 H7 120.1
C7 C8 C9 118.64(19)
C7 C8 H8 120.7
C9 C8 H8 120.7
N1 C9 C8 123.44(17)
N1 C9 C10 116.83(17)
C8 C9 C10 119.70(17)
O2 C10 O1 124.30(18)
O2 C10 C9 120.59(18)
O1 C10 C9 115.05(17)
N2 C11 C15 121.88(18)
N2 C11 C12 121.52(19)
C15 C11 C12 116.60(18)
C13 C12 C11 119.88(19)
C13 C12 H12 120.1
C11 C12 H12 120.1
N3 C13 C12 121.67(19)
N3 C13 H13 119.2
C12 C13 H13 119.2
N3 C14 C15 121.2(2)
N3 C14 H14 119.4
C15 C14 H14 119.4
C14 C15 C11 120.29(19)
C14 C15 H15 119.9
C11 C15 H15 119.9
N2 C16 H16A 109.5
N2 C16 H16B 109.5
H16A C16 H16B 109.5
N2 C16 H16C 109.5
H16A C16 H16C 109.5
H16B C16 H16C 109.5
N2 C17 H17A 109.5
N2 C17 H17B 109.5
H17A C17 H17B 109.5
N2 C17 H17C 109.5
H17A C17 H17C 109.5
H17B C17 H17C 109.5

loop_
_geom_bond_atom_site_label_1
_geom_bond_atom_site_label_2
_geom_bond_distance
Sn1 O1 2.0848(13)
Sn1 N1 2.2790(16)
Sn1 Cl1 2.3802(5)
Sn1 Cl4 2.3840(5)
Sn1 Cl3 2.3912(5)
Sn1 Cl2 2.4106(5)
O1 C10 1.301(2)
O2 C10 1.213(2)
N1 C9 1.333(2)
N1 C1 1.381(2)
N2 C11 1.343(2)
N2 C17 1.459(3)
N2 C16 1.460(3)
N3 C13 1.343(3)
N3 C14 1.348(3)
N3 H3 0.869(9)
C1 C2 1.408(3)
C1 C6 1.421(3)
C2 C3 1.369(3)
C2 H2 0.9500
C3 C4 1.406(3)
C3 H3A 0.9500
C4 C5 1.360(3)
C4 H4 0.9500
C5 C6 1.422(3)
C5 H5 0.9500
C6 C7 1.409(3)
C7 C8 1.365(3)
C7 H7 0.9500
C8 C9 1.400(3)
C8 H8 0.9500
C9 C10 1.516(3)
C11 C15 1.416(3)
C11 C12 1.419(3)
C12 C13 1.353(3)
C12 H12 0.9500
C13 H13 0.9500
C14 C15 1.353(3)
C14 H14 0.9500
C15 H15 0.9500
C16 H16A 0.9800
C16 H16B 0.9800
C16 H16C 0.9800
C17 H17A 0.9800
C17 H17B 0.9800
C17 H17C 0.9800

loop_
_geom_hbond_atom_site_label_D
_geom_hbond_atom_site_label_H
_geom_hbond_atom_site_label_A
_geom_hbond_distance_DH
_geom_hbond_distance_HA
_geom_hbond_distance_DA
_geom_hbond_angle_DHA
_geom_hbond_publ_flag
N3 H3 O1 0.870(10) 1.980(10) 2.816(2) 160(2) yes

loop_
_geom_torsion_atom_site_label_1
_geom_torsion_atom_site_label_2
_geom_torsion_atom_site_label_3
_geom_torsion_atom_site_label_4
_geom_torsion
N1 Sn1 O1 C10 17.16(14)
Cl4 Sn1 O1 C10 105.32(14)
Cl3 Sn1 O1 C10 -160.75(14)
Cl2 Sn1 O1 C10 -66.72(14)
O1 Sn1 N1 C9 -16.03(12)
Cl1 Sn1 N1 C9 160.11(12)
Cl4 Sn1 N1 C9 -107.40(12)
Cl3 Sn1 N1 C9 -9.9(2)
Cl2 Sn1 N1 C9 72.90(12)
O1 Sn1 N1 C1 174.03(17)
Cl1 Sn1 N1 C1 -9.83(16)
Cl4 Sn1 N1 C1 82.65(16)
Cl3 Sn1 N1 C1 -179.84(11)
Cl2 Sn1 N1 C1 -97.05(16)
C9 N1 C1 C2 174.22(18)
Sn1 N1 C1 C2 -16.6(3)
C9 N1 C1 C6 -3.6(3)
Sn1 N1 C1 C6 165.62(14)
N1 C1 C2 C3 -179.86(18)
C6 C1 C2 C3 -2.1(3)
C1 C2 C3 C4 -0.3(3)
C2 C3 C4 C5 1.8(3)
C3 C4 C5 C6 -0.9(3)
N1 C1 C6 C7 1.6(3)
C2 C1 C6 C7 -176.23(18)
N1 C1 C6 C5 -179.32(17)
C2 C1 C6 C5 2.9(3)
C4 C5 C6 C7 177.70(19)
C4 C5 C6 C1 -1.4(3)
C1 C6 C7 C8 1.2(3)
C5 C6 C7 C8 -177.90(19)
C6 C7 C8 C9 -1.9(3)
C1 N1 C9 C8 2.9(3)
Sn1 N1 C9 C8 -168.24(16)
C1 N1 C9 C10 -174.97(16)
Sn1 N1 C9 C10 13.9(2)
C7 C8 C9 N1 -0.2(3)
C7 C8 C9 C10 177.68(17)
Sn1 O1 C10 O2 167.37(15)
Sn1 O1 C10 C9 -15.3(2)
N1 C9 C10 O2 176.83(18)
C8 C9 C10 O2 -1.1(3)
N1 C9 C10 O1 -0.6(3)
C8 C9 C10 O1 -178.61(17)
C17 N2 C11 C15 -2.8(3)
C16 N2 C11 C15 -169.76(18)
C17 N2 C11 C12 176.65(18)
C16 N2 C11 C12 9.6(3)
N2 C11 C12 C13 -178.67(19)
C15 C11 C12 C13 0.8(3)
C14 N3 C13 C12 0.0(3)
C11 C12 C13 N3 -0.5(3)
C13 N3 C14 C15 0.3(3)
N3 C14 C15 C11 -0.1(3)
N2 C11 C15 C14 178.95(19)
C12 C11 C15 C14 -0.5(3)
